data_1569687
loop_
_publ_author_name
'Lon&#x10d;ari&#x107;, Doroteja'
'Movahedifar, Fahimeh'
'&#x160;to&#x10d;ek, Jakub Radek'
'Dra&#x10d;&#xed;nsk&#xfd;, Martin'
'Cva&#x10d;ka, Josef'
'Guan, Shanshan'
'Bythell, Benjamin J.'
'C&#xed;sa&#x159;ov&#xe1;, Ivana'
'Masson, Eric'
'Kaleta, Ji&#x159;&#xed;'

_publ_section_title
;
 Solvent-controlled formation of alkali and alkali-earth-secured
 cucurbituril/guest trimers.
;
_journal_issue 35
_journal_name_full 'Chemical science'
_journal_page_first 9258
_journal_page_last 9266
_journal_paper_doi 10.1039/d3sc02032k
_journal_volume 14
_journal_year 2023
_chemical_compound_source 'synthesized by the authors'
_chemical_formula_moiety '2(C22 H26 N), C2 H3 N, 2(Cl), 2(H2 O)'
_chemical_formula_sum 'C46 H59 Cl2 N3 O2'
_chemical_formula_weight 756.86
_space_group_crystal_system triclinic
_space_group_IT_number 2
_space_group_name_Hall '-P 1'
_space_group_name_H-M_alt 'P -1'
_atom_sites_solution_hydrogens mixed
_atom_sites_solution_primary direct
_atom_sites_solution_secondary difmap
_audit_creation_method SHELXL-2018/3
_audit_update_record
;
2022-11-23 deposited with the CCDC.	2023-08-08 downloaded from the CCDC.
;
_cell_angle_alpha 105.878(2)
_cell_angle_beta 105.252(2)
_cell_angle_gamma 108.949(2)
_cell_formula_units_Z 2
_cell_length_a 10.1283(6)
_cell_length_b 15.0534(8)
_cell_length_c 15.6108(9)
_cell_measurement_reflns_used 9503
_cell_measurement_temperature 120(2)
_cell_measurement_theta_max 27.4859
_cell_measurement_theta_min 2.2035
_cell_volume 1996.7(2)
_computing_cell_refinement 'SAINT V8.40B (Bruker AXS LLC, 2019)'
_computing_data_collection 'Bruker Instrument Service vV6.2.15'
_computing_data_reduction 'SAINT V8.40B (Bruker AXS LLC, 2019)'
_computing_structure_refinement 'SHELXL-2018/3 (Sheldrick, 2018)'
_computing_structure_solution 'SHELXT 2018/2 (Sheldrick, 2018)'
_diffrn_ambient_temperature 120(2)
_diffrn_measured_fraction_theta_full 0.994
_diffrn_measured_fraction_theta_max 0.995
_diffrn_measurement_device_type 'Bruker D8 VENTURE Kappa Duo PHOTONIII CMOS'
_diffrn_measurement_method '\f and \w scans'
_diffrn_radiation_monochromator 'Quazar Mo multilayer optic'
_diffrn_radiation_type MoK\a
_diffrn_radiation_wavelength 0.71073
_diffrn_reflns_av_R_equivalents 0.0205
_diffrn_reflns_av_unetI/netI 0.0106
_diffrn_reflns_Laue_measured_fraction_full 0.994
_diffrn_reflns_Laue_measured_fraction_max 0.995
_diffrn_reflns_limit_h_max 13
_diffrn_reflns_limit_h_min -13
_diffrn_reflns_limit_k_max 19
_diffrn_reflns_limit_k_min -19
_diffrn_reflns_limit_l_max 20
_diffrn_reflns_limit_l_min -20
_diffrn_reflns_number 101272
_diffrn_reflns_point_group_measured_fraction_full 0.994
_diffrn_reflns_point_group_measured_fraction_max 0.995
_diffrn_reflns_theta_full 25.242
_diffrn_reflns_theta_max 27.506
_diffrn_reflns_theta_min 2.203
_diffrn_source 'I\mS  micro-focus sealed tube'
_exptl_absorpt_coefficient_mu 0.205
_exptl_absorpt_correction_T_max 0.96
_exptl_absorpt_correction_T_min 0.92
_exptl_absorpt_correction_type multi-scan
_exptl_absorpt_process_details
;
Krause, L., Herbst-Irmer, R., Sheldrick, G. M., Stalke, D. (2015).
"Comparison of silver and molybdenum microfocus X-ray sources for
single-crystal structure determination"
J. Appl. Cryst. 48, 3-10.
doi:10.1107/S1600576714022985
;
_exptl_crystal_colour colourless-yellow
_exptl_crystal_density_diffrn 1.259
_exptl_crystal_description prism
_exptl_crystal_F_000 812
_exptl_crystal_size_max 0.394
_exptl_crystal_size_mid 0.325
_exptl_crystal_size_min 0.216
_refine_diff_density_max 0.352
_refine_diff_density_min -0.306
_refine_diff_density_rms 0.040
_refine_ls_extinction_method none
_refine_ls_goodness_of_fit_ref 1.043
_refine_ls_hydrogen_treatment constr
_refine_ls_matrix_type full
_refine_ls_number_parameters 481
_refine_ls_number_reflns 9120
_refine_ls_number_restraints 0
_refine_ls_restrained_S_all 1.043
_refine_ls_R_factor_all 0.0336
_refine_ls_R_factor_gt 0.0325
_refine_ls_shift/su_max 0.001
_refine_ls_shift/su_mean 0.000
_refine_ls_structure_factor_coef Fsqd
_refine_ls_weighting_details 'w=1/[\s^2^(Fo^2^)+(0.0427P)^2^+0.8823P] where P=(Fo^2^+2Fc^2^)/3'
_refine_ls_weighting_scheme calc
_refine_ls_wR_factor_gt 0.0890
_refine_ls_wR_factor_ref 0.0901
_reflns_Friedel_coverage 0.000
_reflns_number_gt 8704
_reflns_number_total 9120
_reflns_threshold_expression 'I > 2\s(I)'
_cod_data_source_file d3sc02032k2.cif
_cod_data_source_block mo_dl077_kaleta
_cod_depositor_comments 'Adding full bibliography for 1569684--1569687.cif.'
_cod_database_code 1569687
_shelx_shelxl_version_number 2018/3
_shelx_space_group_comment
;
The symmetry employed for this shelxl refinement is uniquely defined
by the following loop, which should always be used as a source of
symmetry information in preference to the above space-group names.
They are only intended as comments.
;
_shelx_estimated_absorpt_t_min 0.924
_shelx_estimated_absorpt_t_max 0.957

loop_
_space_group_symop_operation_xyz
'x, y, z'
'-x, -y, -z'

loop_
_atom_site_label
_atom_site_type_symbol
_atom_site_fract_x
_atom_site_fract_y
_atom_site_fract_z
_atom_site_U_iso_or_equiv
_atom_site_adp_type
_atom_site_occupancy
_atom_site_site_symmetry_order
_atom_site_calc_flag
_atom_site_refinement_flags_posn
_atom_site_refinement_flags_adp
_atom_site_refinement_flags_occupancy
_atom_site_disorder_assembly
_atom_site_disorder_group
Cl1 Cl 0.00560(3) 0.33797(2) 0.38441(2) 0.02742(7) Uani 1 1 d . . . . .
Cl2 Cl 0.24960(3) 0.36022(2) 0.76021(2) 0.02321(7) Uani 1 1 d . . . . .
C1A C 0.32488(11) -0.07258(8) 0.70975(7) 0.01708(19) Uani 1 1 d . . . . .
H1A H 0.240596 -0.105423 0.728726 0.020 Uiso 1 1 calc R U . . .
C2A C 0.44398(12) 0.02397(8) 0.79775(7) 0.0183(2) Uani 1 1 d . . . . .
H2A H 0.401580 0.075070 0.812798 0.022 Uiso 1 1 calc R U . . .
C3A C 0.48258(13) -0.00889(9) 0.88289(8) 0.0228(2) Uani 1 1 d . . . . .
H3AA H 0.557029 0.051726 0.942074 0.027 Uiso 1 1 calc R U . . .
H3AB H 0.389969 -0.039356 0.894592 0.027 Uiso 1 1 calc R U . . .
C4A C 0.54824(12) -0.08689(9) 0.86086(8) 0.0224(2) Uani 1 1 d . . . . .
H4A H 0.571976 -0.108112 0.916277 0.027 Uiso 1 1 calc R U . . .
C5A C 0.43142(13) -0.18013(9) 0.76949(8) 0.0250(2) Uani 1 1 d . . . . .
H5AA H 0.338082 -0.211530 0.780138 0.030 Uiso 1 1 calc R U . . .
H5AB H 0.472081 -0.231520 0.754844 0.030 Uiso 1 1 calc R U . . .
C6A C 0.39387(12) -0.14839(8) 0.68381(8) 0.0205(2) Uani 1 1 d . . . . .
H6A H 0.318219 -0.209792 0.624314 0.025 Uiso 1 1 calc R U . . .
C7A C 0.59098(12) 0.07206(8) 0.78282(8) 0.0206(2) Uani 1 1 d . . . . .
H7AA H 0.569797 0.095133 0.729204 0.025 Uiso 1 1 calc R U . . .
H7AB H 0.665891 0.132368 0.842117 0.025 Uiso 1 1 calc R U . . .
C8A C 0.65611(12) -0.00611(9) 0.75934(8) 0.0221(2) Uani 1 1 d . . . . .
H8A H 0.750474 0.025297 0.748557 0.026 Uiso 1 1 calc R U . . .
C9A C 0.53797(13) -0.09882(9) 0.66733(8) 0.0237(2) Uani 1 1 d . . . . .
H9AA H 0.513645 -0.076845 0.613216 0.028 Uiso 1 1 calc R U . . .
H9AB H 0.579562 -0.149154 0.649960 0.028 Uiso 1 1 calc R U . . .
C10A C 0.69275(12) -0.03957(9) 0.84386(8) 0.0237(2) Uani 1 1 d . . . . .
H10A H 0.734641 -0.090211 0.828957 0.028 Uiso 1 1 calc R U . . .
H10B H 0.769682 0.020190 0.902965 0.028 Uiso 1 1 calc R U . . .
N11A N 0.25747(9) -0.05144(7) 0.62310(6) 0.01626(17) Uani 1 1 d . . . . .
C12A C 0.15426(12) -0.13282(8) 0.54145(8) 0.0192(2) Uani 1 1 d . . . . .
H12A H 0.125288 -0.199500 0.541451 0.023 Uiso 1 1 calc R U . . .
C13A C 0.09050(12) -0.12082(8) 0.45844(7) 0.0190(2) Uani 1 1 d . . . . .
H13A H 0.019488 -0.179359 0.401833 0.023 Uiso 1 1 calc R U . . .
C14A C 0.12870(11) -0.02362(8) 0.45615(7) 0.01570(19) Uani 1 1 d . . . . .
C15A C 0.22855(12) 0.05914(8) 0.54372(7) 0.0188(2) Uani 1 1 d . . . . .
H15A H 0.254047 0.126866 0.546965 0.023 Uiso 1 1 calc R U . . .
C16A C 0.29027(12) 0.04367(8) 0.62520(7) 0.0188(2) Uani 1 1 d . . . . .
H16A H 0.357048 0.100963 0.683832 0.023 Uiso 1 1 calc R U . . .
C17A C 0.06490(11) -0.00923(8) 0.36689(7) 0.01560(19) Uani 1 1 d . . . . .
C18A C -0.04309(12) -0.09243(8) 0.28202(8) 0.0201(2) Uani 1 1 d . . . . .
H18A H -0.078651 -0.159169 0.281887 0.024 Uiso 1 1 calc R U . . .
C19A C -0.09849(12) -0.07803(8) 0.19812(8) 0.0217(2) Uani 1 1 d . . . . .
H19A H -0.172354 -0.135315 0.141364 0.026 Uiso 1 1 calc R U . . .
C20A C -0.04836(12) 0.01840(8) 0.19519(7) 0.0191(2) Uani 1 1 d . . . . .
C21A C 0.05539(13) 0.10135(8) 0.28043(8) 0.0223(2) Uani 1 1 d . . . . .
H21A H 0.088376 0.168226 0.280795 0.027 Uiso 1 1 calc R U . . .
C22A C 0.11139(13) 0.08808(8) 0.36479(8) 0.0209(2) Uani 1 1 d . . . . .
H22A H 0.182361 0.145910 0.421991 0.025 Uiso 1 1 calc R U . . .
C23A C -0.10279(14) 0.03242(10) 0.10249(8) 0.0257(2) Uani 1 1 d . . . . .
H23A H -0.122033 0.093528 0.115586 0.039 Uiso 1 1 calc R U . . .
H23B H -0.196482 -0.027522 0.056608 0.039 Uiso 1 1 calc R U . . .
H23C H -0.025293 0.040390 0.074930 0.039 Uiso 1 1 calc R U . . .
C1B C 0.64085(12) 0.54336(8) 0.79196(7) 0.01720(19) Uani 1 1 d . . . . .
H1B H 0.590446 0.467916 0.773416 0.021 Uiso 1 1 calc R U . . .
C2B C 0.60878(12) 0.59510(8) 0.87905(7) 0.0193(2) Uani 1 1 d . . . . .
H2B H 0.498327 0.578090 0.858348 0.023 Uiso 1 1 calc R U . . .
C3B C 0.65440(13) 0.55261(9) 0.95535(8) 0.0236(2) Uani 1 1 d . . . . .
H3BA H 0.633082 0.582991 1.011964 0.028 Uiso 1 1 calc R U . . .
H3BB H 0.594319 0.477638 0.928108 0.028 Uiso 1 1 calc R U . . .
C4B C 0.82321(13) 0.57788(9) 0.98685(8) 0.0230(2) Uani 1 1 d . . . . .
H4B H 0.852163 0.549307 1.035844 0.028 Uiso 1 1 calc R U . . .
C5B C 0.85437(14) 0.53041(9) 0.89840(8) 0.0249(2) Uani 1 1 d . . . . .
H5BA H 0.794662 0.455342 0.869890 0.030 Uiso 1 1 calc R U . . .
H5BB H 0.962989 0.545108 0.918344 0.030 Uiso 1 1 calc R U . . .
C6B C 0.81125(12) 0.57457(8) 0.82230(8) 0.0192(2) Uani 1 1 d . . . . .
H6B H 0.833409 0.544393 0.765242 0.023 Uiso 1 1 calc R U . . .
C7B C 0.70047(13) 0.71124(8) 0.92136(8) 0.0217(2) Uani 1 1 d . . . . .
H7BA H 0.672891 0.738269 0.871578 0.026 Uiso 1 1 calc R U . . .
H7BB H 0.676734 0.743214 0.976188 0.026 Uiso 1 1 calc R U . . .
C8B C 0.86996(12) 0.73791(8) 0.95600(8) 0.0217(2) Uani 1 1 d . . . . .
H8B H 0.929369 0.813828 0.985036 0.026 Uiso 1 1 calc R U . . .
C9B C 0.90447(12) 0.69143(9) 0.86881(8) 0.0219(2) Uani 1 1 d . . . . .
H9BA H 1.013770 0.708024 0.889823 0.026 Uiso 1 1 calc R U . . .
H9BB H 0.879197 0.720950 0.820784 0.026 Uiso 1 1 calc R U . . .
C10B C 0.91458(13) 0.69412(9) 1.03122(8) 0.0237(2) Uani 1 1 d . . . . .
H10C H 1.024124 0.711437 1.052547 0.028 Uiso 1 1 calc R U . . .
H10D H 0.894296 0.724443 1.088333 0.028 Uiso 1 1 calc R U . . .
N11B N 0.57179(10) 0.56493(6) 0.70617(6) 0.01619(17) Uani 1 1 d . . . . .
C12B C 0.65012(12) 0.60524(8) 0.65766(7) 0.0181(2) Uani 1 1 d . . . . .
H12B H 0.754199 0.619113 0.675934 0.022 Uiso 1 1 calc R U . . .
C13B C 0.58140(12) 0.62655(8) 0.58211(7) 0.0184(2) Uani 1 1 d . . . . .
H13B H 0.639500 0.656335 0.550122 0.022 Uiso 1 1 calc R U . . .
C14B C 0.42715(11) 0.60503(7) 0.55159(7) 0.01616(19) Uani 1 1 d . . . . .
C15B C 0.34733(12) 0.55664(8) 0.59915(8) 0.0204(2) Uani 1 1 d . . . . .
H15B H 0.241329 0.536628 0.578876 0.025 Uiso 1 1 calc R U . . .
C16B C 0.42105(12) 0.53790(8) 0.67484(8) 0.0195(2) Uani 1 1 d . . . . .
H16B H 0.364629 0.505061 0.706026 0.023 Uiso 1 1 calc R U . . .
C17B C 0.35292(11) 0.63086(8) 0.47317(7) 0.01681(19) Uani 1 1 d . . . . .
C18B C 0.43302(12) 0.67159(8) 0.42178(8) 0.0208(2) Uani 1 1 d . . . . .
H18B H 0.534796 0.680559 0.436145 0.025 Uiso 1 1 calc R U . . .
C19B C 0.36495(13) 0.69893(9) 0.35013(8) 0.0223(2) Uani 1 1 d . . . . .
H19B H 0.420880 0.726308 0.315975 0.027 Uiso 1 1 calc R U . . .
C20B C 0.21592(12) 0.68690(8) 0.32742(8) 0.0201(2) Uani 1 1 d . . . . .
C21B C 0.13589(12) 0.64505(8) 0.37766(8) 0.0211(2) Uani 1 1 d . . . . .
H21B H 0.033741 0.635429 0.362541 0.025 Uiso 1 1 calc R U . . .
C22B C 0.20245(12) 0.61710(8) 0.44944(8) 0.0201(2) Uani 1 1 d . . . . .
H22B H 0.145519 0.588514 0.482558 0.024 Uiso 1 1 calc R U . . .
C23B C 0.14453(14) 0.71877(10) 0.25094(9) 0.0267(2) Uani 1 1 d . . . . .
H23D H 0.034587 0.678126 0.222746 0.040 Uiso 1 1 calc R U . . .
H23E H 0.184814 0.707607 0.200330 0.040 Uiso 1 1 calc R U . . .
H23F H 0.167697 0.791339 0.279928 0.040 Uiso 1 1 calc R U . . .
N1S N 0.63941(19) 0.29175(14) 1.01507(11) 0.0629(4) Uani 1 1 d . . . . .
C1S C 0.71907(16) 0.34434(11) 1.09246(10) 0.0360(3) Uani 1 1 d . . . . .
C2S C 0.82045(16) 0.41275(11) 1.19120(10) 0.0347(3) Uani 1 1 d . . . . .
H2S1 H 0.796748 0.471468 1.210604 0.052 Uiso 1 1 calc R U . . .
H2S2 H 0.925302 0.436585 1.195751 0.052 Uiso 1 1 calc R U . . .
H2S3 H 0.807822 0.376416 1.233960 0.052 Uiso 1 1 calc R U . . .
O1W O 0.21499(9) 0.29581(6) 0.54293(6) 0.02707(18) Uani 1 1 d . . . . .
H11W H 0.156409 0.316878 0.511613 0.041 Uiso 1 1 d R U . . .
H12W H 0.214509 0.316978 0.601413 0.041 Uiso 1 1 d R U . . .
O2W O 0.47020(11) 0.25638(7) 0.80812(7) 0.0326(2) Uani 1 1 d . . . . .
H21W H 0.416313 0.290828 0.805547 0.049 Uiso 1 1 d R U . . .
H22W H 0.513813 0.275126 0.870547 0.049 Uiso 1 1 d R U . . .

loop_
_atom_site_aniso_label
_atom_site_aniso_U_11
_atom_site_aniso_U_22
_atom_site_aniso_U_33
_atom_site_aniso_U_23
_atom_site_aniso_U_13
_atom_site_aniso_U_12
Cl1 0.02564(14) 0.02699(14) 0.03101(15) 0.01406(11) 0.01256(11) 0.00937(11)
Cl2 0.02380(13) 0.02147(13) 0.02292(13) 0.01152(10) 0.00749(10) 0.00693(10)
C1A 0.0163(4) 0.0211(5) 0.0155(4) 0.0103(4) 0.0050(4) 0.0082(4)
C2A 0.0196(5) 0.0213(5) 0.0145(4) 0.0075(4) 0.0057(4) 0.0099(4)
C3A 0.0236(5) 0.0317(6) 0.0158(5) 0.0122(4) 0.0076(4) 0.0128(5)
C4A 0.0213(5) 0.0264(5) 0.0201(5) 0.0136(4) 0.0047(4) 0.0099(4)
C5A 0.0237(5) 0.0222(5) 0.0270(6) 0.0139(5) 0.0032(4) 0.0089(4)
C6A 0.0209(5) 0.0188(5) 0.0188(5) 0.0068(4) 0.0030(4) 0.0091(4)
C7A 0.0185(5) 0.0201(5) 0.0191(5) 0.0088(4) 0.0040(4) 0.0052(4)
C8A 0.0170(5) 0.0290(6) 0.0220(5) 0.0122(4) 0.0078(4) 0.0099(4)
C9A 0.0241(5) 0.0306(6) 0.0200(5) 0.0091(4) 0.0090(4) 0.0164(5)
C10A 0.0186(5) 0.0288(6) 0.0230(5) 0.0120(4) 0.0042(4) 0.0110(4)
N11A 0.0152(4) 0.0192(4) 0.0151(4) 0.0082(3) 0.0052(3) 0.0076(3)
C12A 0.0168(5) 0.0175(5) 0.0195(5) 0.0083(4) 0.0042(4) 0.0043(4)
C13A 0.0172(5) 0.0181(5) 0.0169(5) 0.0064(4) 0.0035(4) 0.0046(4)
C14A 0.0143(4) 0.0187(5) 0.0156(4) 0.0072(4) 0.0066(4) 0.0077(4)
C15A 0.0206(5) 0.0168(5) 0.0177(5) 0.0067(4) 0.0055(4) 0.0082(4)
C16A 0.0191(5) 0.0183(5) 0.0165(5) 0.0055(4) 0.0044(4) 0.0083(4)
C17A 0.0159(4) 0.0182(5) 0.0146(4) 0.0069(4) 0.0068(4) 0.0084(4)
C18A 0.0210(5) 0.0176(5) 0.0185(5) 0.0071(4) 0.0049(4) 0.0067(4)
C19A 0.0219(5) 0.0214(5) 0.0154(5) 0.0049(4) 0.0027(4) 0.0074(4)
C20A 0.0193(5) 0.0258(5) 0.0165(5) 0.0101(4) 0.0077(4) 0.0123(4)
C21A 0.0282(5) 0.0192(5) 0.0205(5) 0.0103(4) 0.0088(4) 0.0097(4)
C22A 0.0245(5) 0.0179(5) 0.0162(5) 0.0055(4) 0.0056(4) 0.0072(4)
C23A 0.0269(6) 0.0323(6) 0.0199(5) 0.0145(5) 0.0066(4) 0.0132(5)
C1B 0.0201(5) 0.0177(5) 0.0142(4) 0.0080(4) 0.0054(4) 0.0080(4)
C2B 0.0183(5) 0.0244(5) 0.0151(5) 0.0078(4) 0.0063(4) 0.0090(4)
C3B 0.0260(5) 0.0261(5) 0.0179(5) 0.0112(4) 0.0083(4) 0.0081(4)
C4B 0.0274(5) 0.0256(5) 0.0186(5) 0.0130(4) 0.0062(4) 0.0131(4)
C5B 0.0306(6) 0.0279(6) 0.0234(5) 0.0137(5) 0.0091(5) 0.0190(5)
C6B 0.0207(5) 0.0234(5) 0.0181(5) 0.0103(4) 0.0079(4) 0.0127(4)
C7B 0.0254(5) 0.0230(5) 0.0164(5) 0.0062(4) 0.0051(4) 0.0137(4)
C8B 0.0227(5) 0.0191(5) 0.0178(5) 0.0070(4) 0.0026(4) 0.0069(4)
C9B 0.0177(5) 0.0251(5) 0.0204(5) 0.0112(4) 0.0046(4) 0.0067(4)
C10B 0.0234(5) 0.0263(5) 0.0172(5) 0.0092(4) 0.0025(4) 0.0097(4)
N11B 0.0175(4) 0.0162(4) 0.0136(4) 0.0060(3) 0.0049(3) 0.0065(3)
C12B 0.0176(5) 0.0211(5) 0.0161(5) 0.0070(4) 0.0073(4) 0.0085(4)
C13B 0.0191(5) 0.0207(5) 0.0161(5) 0.0079(4) 0.0080(4) 0.0080(4)
C14B 0.0178(5) 0.0148(4) 0.0130(4) 0.0038(4) 0.0046(4) 0.0059(4)
C15B 0.0155(5) 0.0228(5) 0.0193(5) 0.0096(4) 0.0044(4) 0.0046(4)
C16B 0.0170(5) 0.0201(5) 0.0182(5) 0.0088(4) 0.0061(4) 0.0038(4)
C17B 0.0181(5) 0.0161(4) 0.0142(4) 0.0052(4) 0.0048(4) 0.0068(4)
C18B 0.0184(5) 0.0255(5) 0.0198(5) 0.0109(4) 0.0073(4) 0.0092(4)
C19B 0.0229(5) 0.0271(5) 0.0207(5) 0.0134(4) 0.0098(4) 0.0107(4)
C20B 0.0226(5) 0.0191(5) 0.0170(5) 0.0072(4) 0.0048(4) 0.0092(4)
C21B 0.0178(5) 0.0229(5) 0.0229(5) 0.0101(4) 0.0062(4) 0.0094(4)
C22B 0.0191(5) 0.0210(5) 0.0206(5) 0.0097(4) 0.0080(4) 0.0077(4)
C23B 0.0259(6) 0.0335(6) 0.0263(6) 0.0188(5) 0.0086(5) 0.0148(5)
N1S 0.0612(10) 0.0718(11) 0.0400(8) 0.0054(7) 0.0026(7) 0.0372(9)
C1S 0.0358(7) 0.0420(7) 0.0370(7) 0.0154(6) 0.0149(6) 0.0240(6)
C2S 0.0368(7) 0.0396(7) 0.0324(7) 0.0118(6) 0.0149(6) 0.0225(6)
O1W 0.0259(4) 0.0295(4) 0.0242(4) 0.0072(3) 0.0113(3) 0.0113(3)
O2W 0.0409(5) 0.0301(4) 0.0275(4) 0.0082(4) 0.0112(4) 0.0202(4)

loop_
_atom_type_symbol
_atom_type_description
_atom_type_scat_dispersion_real
_atom_type_scat_dispersion_imag
_atom_type_scat_source
C C 0.0033 0.0016 'International Tables Vol C Tables 4.2.6.8 and 6.1.1.4'
H H 0.0000 0.0000 'International Tables Vol C Tables 4.2.6.8 and 6.1.1.4'
Cl Cl 0.1484 0.1585 'International Tables Vol C Tables 4.2.6.8 and 6.1.1.4'
N N 0.0061 0.0033 'International Tables Vol C Tables 4.2.6.8 and 6.1.1.4'
O O 0.0106 0.0060 'International Tables Vol C Tables 4.2.6.8 and 6.1.1.4'

loop_
_geom_angle_atom_site_label_1
_geom_angle_atom_site_label_2
_geom_angle_atom_site_label_3
_geom_angle
_geom_angle_site_symmetry_1
_geom_angle_site_symmetry_3
_geom_angle_publ_flag
N11A C1A C2A 113.57(8) . . ?
N11A C1A C6A 110.86(8) . . ?
C2A C1A C6A 109.53(8) . . ?
N11A C1A H1A 107.5 . . ?
C2A C1A H1A 107.5 . . ?
C6A C1A H1A 107.5 . . ?
C1A C2A C7A 112.36(8) . . ?
C1A C2A C3A 106.77(9) . . ?
C7A C2A C3A 107.92(8) . . ?
C1A C2A H2A 109.9 . . ?
C7A C2A H2A 109.9 . . ?
C3A C2A H2A 109.9 . . ?
C4A C3A C2A 110.40(9) . . ?
C4A C3A H3AA 109.6 . . ?
C2A C3A H3AA 109.6 . . ?
C4A C3A H3AB 109.6 . . ?
C2A C3A H3AB 109.6 . . ?
H3AA C3A H3AB 108.1 . . ?
C5A C4A C3A 108.81(9) . . ?
C5A C4A C10A 109.15(10) . . ?
C3A C4A C10A 109.74(9) . . ?
C5A C4A H4A 109.7 . . ?
C3A C4A H4A 109.7 . . ?
C10A C4A H4A 109.7 . . ?
C4A C5A C6A 110.17(9) . . ?
C4A C5A H5AA 109.6 . . ?
C6A C5A H5AA 109.6 . . ?
C4A C5A H5AB 109.6 . . ?
C6A C5A H5AB 109.6 . . ?
H5AA C5A H5AB 108.1 . . ?
C9A C6A C5A 110.01(9) . . ?
C9A C6A C1A 111.10(9) . . ?
C5A C6A C1A 106.66(9) . . ?
C9A C6A H6A 109.7 . . ?
C5A C6A H6A 109.7 . . ?
C1A C6A H6A 109.7 . . ?
C8A C7A C2A 110.11(9) . . ?
C8A C7A H7AA 109.6 . . ?
C2A C7A H7AA 109.6 . . ?
C8A C7A H7AB 109.6 . . ?
C2A C7A H7AB 109.6 . . ?
H7AA C7A H7AB 108.2 . . ?
C7A C8A C9A 108.65(9) . . ?
C7A C8A C10A 109.47(9) . . ?
C9A C8A C10A 109.89(9) . . ?
C7A C8A H8A 109.6 . . ?
C9A C8A H8A 109.6 . . ?
C10A C8A H8A 109.6 . . ?
C6A C9A C8A 109.92(9) . . ?
C6A C9A H9AA 109.7 . . ?
C8A C9A H9AA 109.7 . . ?
C6A C9A H9AB 109.7 . . ?
C8A C9A H9AB 109.7 . . ?
H9AA C9A H9AB 108.2 . . ?
C4A C10A C8A 109.55(9) . . ?
C4A C10A H10A 109.8 . . ?
C8A C10A H10A 109.8 . . ?
C4A C10A H10B 109.8 . . ?
C8A C10A H10B 109.8 . . ?
H10A C10A H10B 108.2 . . ?
C16A N11A C12A 119.32(9) . . ?
C16A N11A C1A 123.23(9) . . ?
C12A N11A C1A 117.38(8) . . ?
N11A C12A C13A 121.26(10) . . ?
N11A C12A H12A 119.4 . . ?
C13A C12A H12A 119.4 . . ?
C12A C13A C14A 120.97(10) . . ?
C12A C13A H13A 119.5 . . ?
C14A C13A H13A 119.5 . . ?
C13A C14A C15A 116.10(9) . . ?
C13A C14A C17A 121.83(9) . . ?
C15A C14A C17A 122.07(9) . . ?
C16A C15A C14A 120.97(10) . . ?
C16A C15A H15A 119.5 . . ?
C14A C15A H15A 119.5 . . ?
N11A C16A C15A 121.14(9) . . ?
N11A C16A H16A 119.4 . . ?
C15A C16A H16A 119.4 . . ?
C22A C17A C18A 118.04(9) . . ?
C22A C17A C14A 120.84(9) . . ?
C18A C17A C14A 121.12(9) . . ?
C19A C18A C17A 120.42(10) . . ?
C19A C18A H18A 119.8 . . ?
C17A C18A H18A 119.8 . . ?
C18A C19A C20A 121.52(10) . . ?
C18A C19A H19A 119.2 . . ?
C20A C19A H19A 119.2 . . ?
C19A C20A C21A 117.89(10) . . ?
C19A C20A C23A 121.09(10) . . ?
C21A C20A C23A 121.01(10) . . ?
C22A C21A C20A 121.14(10) . . ?
C22A C21A H21A 119.4 . . ?
C20A C21A H21A 119.4 . . ?
C21A C22A C17A 120.93(10) . . ?
C21A C22A H22A 119.5 . . ?
C17A C22A H22A 119.5 . . ?
C20A C23A H23A 109.5 . . ?
C20A C23A H23B 109.5 . . ?
H23A C23A H23B 109.5 . . ?
C20A C23A H23C 109.5 . . ?
H23A C23A H23C 109.5 . . ?
H23B C23A H23C 109.5 . . ?
N11B C1B C6B 113.95(8) . . ?
N11B C1B C2B 110.86(8) . . ?
C6B C1B C2B 109.55(8) . . ?
N11B C1B H1B 107.4 . . ?
C6B C1B H1B 107.4 . . ?
C2B C1B H1B 107.4 . . ?
C7B C2B C3B 109.80(9) . . ?
C7B C2B C1B 110.85(9) . . ?
C3B C2B C1B 107.37(9) . . ?
C7B C2B H2B 109.6 . . ?
C3B C2B H2B 109.6 . . ?
C1B C2B H2B 109.6 . . ?
C4B C3B C2B 109.81(9) . . ?
C4B C3B H3BA 109.7 . . ?
C2B C3B H3BA 109.7 . . ?
C4B C3B H3BB 109.7 . . ?
C2B C3B H3BB 109.7 . . ?
H3BA C3B H3BB 108.2 . . ?
C3B C4B C10B 109.02(9) . . ?
C3B C4B C5B 109.06(9) . . ?
C10B C4B C5B 110.02(10) . . ?
C3B C4B H4B 109.6 . . ?
C10B C4B H4B 109.6 . . ?
C5B C4B H4B 109.6 . . ?
C4B C5B C6B 110.14(9) . . ?
C4B C5B H5BA 109.6 . . ?
C6B C5B H5BA 109.6 . . ?
C4B C5B H5BB 109.6 . . ?
C6B C5B H5BB 109.6 . . ?
H5BA C5B H5BB 108.1 . . ?
C1B C6B C9B 112.45(9) . . ?
C1B C6B C5B 105.92(9) . . ?
C9B C6B C5B 108.55(9) . . ?
C1B C6B H6B 109.9 . . ?
C9B C6B H6B 109.9 . . ?
C5B C6B H6B 109.9 . . ?
C8B C7B C2B 109.84(9) . . ?
C8B C7B H7BA 109.7 . . ?
C2B C7B H7BA 109.7 . . ?
C8B C7B H7BB 109.7 . . ?
C2B C7B H7BB 109.7 . . ?
H7BA C7B H7BB 108.2 . . ?
C7B C8B C9B 108.50(9) . . ?
C7B C8B C10B 110.65(9) . . ?
C9B C8B C10B 109.06(9) . . ?
C7B C8B H8B 109.5 . . ?
C9B C8B H8B 109.5 . . ?
C10B C8B H8B 109.5 . . ?
C8B C9B C6B 110.01(9) . . ?
C8B C9B H9BA 109.7 . . ?
C6B C9B H9BA 109.7 . . ?
C8B C9B H9BB 109.7 . . ?
C6B C9B H9BB 109.7 . . ?
H9BA C9B H9BB 108.2 . . ?
C4B C10B C8B 109.53(9) . . ?
C4B C10B H10C 109.8 . . ?
C8B C10B H10C 109.8 . . ?
C4B C10B H10D 109.8 . . ?
C8B C10B H10D 109.8 . . ?
H10C C10B H10D 108.2 . . ?
C12B N11B C16B 119.04(9) . . ?
C12B N11B C1B 123.97(9) . . ?
C16B N11B C1B 116.94(8) . . ?
N11B C12B C13B 121.03(9) . . ?
N11B C12B H12B 119.5 . . ?
C13B C12B H12B 119.5 . . ?
C12B C13B C14B 121.17(9) . . ?
C12B C13B H13B 119.4 . . ?
C14B C13B H13B 119.4 . . ?
C15B C14B C13B 116.11(9) . . ?
C15B C14B C17B 121.98(9) . . ?
C13B C14B C17B 121.90(9) . . ?
C16B C15B C14B 120.58(10) . . ?
C16B C15B H15B 119.7 . . ?
C14B C15B H15B 119.7 . . ?
N11B C16B C15B 121.80(10) . . ?
N11B C16B H16B 119.1 . . ?
C15B C16B H16B 119.1 . . ?
C22B C17B C18B 118.42(9) . . ?
C22B C17B C14B 121.07(9) . . ?
C18B C17B C14B 120.50(9) . . ?
C19B C18B C17B 120.59(10) . . ?
C19B C18B H18B 119.7 . . ?
C17B C18B H18B 119.7 . . ?
C18B C19B C20B 121.12(10) . . ?
C18B C19B H19B 119.4 . . ?
C20B C19B H19B 119.4 . . ?
C21B C20B C19B 118.16(10) . . ?
C21B C20B C23B 121.27(10) . . ?
C19B C20B C23B 120.56(10) . . ?
C22B C21B C20B 121.35(10) . . ?
C22B C21B H21B 119.3 . . ?
C20B C21B H21B 119.3 . . ?
C21B C22B C17B 120.34(10) . . ?
C21B C22B H22B 119.8 . . ?
C17B C22B H22B 119.8 . . ?
C20B C23B H23D 109.5 . . ?
C20B C23B H23E 109.5 . . ?
H23D C23B H23E 109.5 . . ?
C20B C23B H23F 109.5 . . ?
H23D C23B H23F 109.5 . . ?
H23E C23B H23F 109.5 . . ?
N1S C1S C2S 179.19(17) . . ?
C1S C2S H2S1 109.5 . . ?
C1S C2S H2S2 109.5 . . ?
H2S1 C2S H2S2 109.5 . . ?
C1S C2S H2S3 109.5 . . ?
H2S1 C2S H2S3 109.5 . . ?
H2S2 C2S H2S3 109.5 . . ?
H11W O1W H12W 103.3 . . ?
H21W O2W H22W 101.3 . . ?

loop_
_geom_bond_atom_site_label_1
_geom_bond_atom_site_label_2
_geom_bond_distance
_geom_bond_site_symmetry_2
_geom_bond_publ_flag
C1A N11A 1.5126(12) . ?
C1A C2A 1.5336(14) . ?
C1A C6A 1.5390(14) . ?
C1A H1A 1.0000 . ?
C2A C7A 1.5395(15) . ?
C2A C3A 1.5414(14) . ?
C2A H2A 1.0000 . ?
C3A C4A 1.5315(16) . ?
C3A H3AA 0.9900 . ?
C3A H3AB 0.9900 . ?
C4A C5A 1.5305(16) . ?
C4A C10A 1.5332(16) . ?
C4A H4A 1.0000 . ?
C5A C6A 1.5369(15) . ?
C5A H5AA 0.9900 . ?
C5A H5AB 0.9900 . ?
C6A C9A 1.5325(16) . ?
C6A H6A 1.0000 . ?
C7A C8A 1.5328(15) . ?
C7A H7AA 0.9900 . ?
C7A H7AB 0.9900 . ?
C8A C9A 1.5352(16) . ?
C8A C10A 1.5362(15) . ?
C8A H8A 1.0000 . ?
C9A H9AA 0.9900 . ?
C9A H9AB 0.9900 . ?
C10A H10A 0.9900 . ?
C10A H10B 0.9900 . ?
N11A C16A 1.3494(13) . ?
N11A C12A 1.3531(13) . ?
C12A C13A 1.3756(14) . ?
C12A H12A 0.9500 . ?
C13A C14A 1.4001(14) . ?
C13A H13A 0.9500 . ?
C14A C15A 1.4023(14) . ?
C14A C17A 1.4794(13) . ?
C15A C16A 1.3788(14) . ?
C15A H15A 0.9500 . ?
C16A H16A 0.9500 . ?
C17A C22A 1.3982(14) . ?
C17A C18A 1.4000(14) . ?
C18A C19A 1.3875(14) . ?
C18A H18A 0.9500 . ?
C19A C20A 1.3917(15) . ?
C19A H19A 0.9500 . ?
C20A C21A 1.3918(15) . ?
C20A C23A 1.5052(14) . ?
C21A C22A 1.3857(15) . ?
C21A H21A 0.9500 . ?
C22A H22A 0.9500 . ?
C23A H23A 0.9800 . ?
C23A H23B 0.9800 . ?
C23A H23C 0.9800 . ?
C1B N11B 1.5104(12) . ?
C1B C6B 1.5314(14) . ?
C1B C2B 1.5420(14) . ?
C1B H1B 1.0000 . ?
C2B C7B 1.5317(15) . ?
C2B C3B 1.5364(14) . ?
C2B H2B 1.0000 . ?
C3B C4B 1.5306(16) . ?
C3B H3BA 0.9900 . ?
C3B H3BB 0.9900 . ?
C4B C10B 1.5316(16) . ?
C4B C5B 1.5338(16) . ?
C4B H4B 1.0000 . ?
C5B C6B 1.5466(14) . ?
C5B H5BA 0.9900 . ?
C5B H5BB 0.9900 . ?
C6B C9B 1.5412(15) . ?
C6B H6B 1.0000 . ?
C7B C8B 1.5315(15) . ?
C7B H7BA 0.9900 . ?
C7B H7BB 0.9900 . ?
C8B C9B 1.5338(16) . ?
C8B C10B 1.5347(14) . ?
C8B H8B 1.0000 . ?
C9B H9BA 0.9900 . ?
C9B H9BB 0.9900 . ?
C10B H10C 0.9900 . ?
C10B H10D 0.9900 . ?
N11B C12B 1.3513(13) . ?
N11B C16B 1.3529(13) . ?
C12B C13B 1.3778(14) . ?
C12B H12B 0.9500 . ?
C13B C14B 1.4028(14) . ?
C13B H13B 0.9500 . ?
C14B C15B 1.4017(14) . ?
C14B C17B 1.4769(14) . ?
C15B C16B 1.3742(14) . ?
C15B H15B 0.9500 . ?
C16B H16B 0.9500 . ?
C17B C22B 1.3995(14) . ?
C17B C18B 1.4022(15) . ?
C18B C19B 1.3880(15) . ?
C18B H18B 0.9500 . ?
C19B C20B 1.3938(15) . ?
C19B H19B 0.9500 . ?
C20B C21B 1.3937(15) . ?
C20B C23B 1.5043(14) . ?
C21B C22B 1.3898(15) . ?
C21B H21B 0.9500 . ?
C22B H22B 0.9500 . ?
C23B H23D 0.9800 . ?
C23B H23E 0.9800 . ?
C23B H23F 0.9800 . ?
N1S C1S 1.134(2) . ?
C1S C2S 1.450(2) . ?
C2S H2S1 0.9800 . ?
C2S H2S2 0.9800 . ?
C2S H2S3 0.9800 . ?
O1W H11W 0.8637 . ?
O1W H12W 0.8827 . ?
O2W H21W 0.8673 . ?
O2W H22W 0.8755 . ?

loop_
_geom_hbond_atom_site_label_D
_geom_hbond_atom_site_label_H
_geom_hbond_atom_site_label_A
_geom_hbond_distance_DH
_geom_hbond_distance_HA
_geom_hbond_distance_DA
_geom_hbond_angle_DHA
_geom_hbond_site_symmetry_A
_geom_hbond_publ_flag
O1W H11W Cl1 0.86 2.33 3.1618(9) 161.0 . yes
O1W H12W Cl2 0.88 2.28 3.1499(9) 168.5 . yes
O2W H21W Cl2 0.87 2.32 3.1661(10) 166.6 . yes
O2W H22W N1S 0.88 2.18 3.0349(18) 165.9 . yes
